data_1526119
loop_
_publ_author_name
'Nakano, H.'
'Kamegashira, N.'

_publ_section_title
;
 Microstructure of a complex oxide, Er2 Mn2/3 Mo4/3 O7, with a
 pyrochlore-related structure
;
_journal_name_full 'Journal of the American Ceramic Society'
_journal_page_first 1374
_journal_page_last 1378
_journal_volume 84
_journal_year 2001
_chemical_formula_sum 'Er2 Mn0.667 Mo1.333 O7'
_chemical_name_systematic 'Er2 (Mn0.667 Mo1.333) O7'
_space_group_IT_number 15
_symmetry_space_group_name_Hall '-C 2yc'
_symmetry_space_group_name_H-M 'C 1 2/c 1'
_cell_angle_alpha 90
_cell_angle_beta 100.53
_cell_angle_gamma 90
_cell_formula_units_Z 8
_cell_length_a 12.781
_cell_length_b 7.378
_cell_length_c 11.643
_cell_volume 1079.425
_citation_journal_id_ASTM JACTAW
_cod_data_source_file Nakano_JACTAW_2001_1130.cif
_cod_data_source_block Er2Mn0.667Mo1.333O7
_cod_database_code 1526119

loop_
_symmetry_equiv_pos_as_xyz
x,y,z
-x,y,-z+1/2
-x,-y,-z
x,-y,z-1/2
x+1/2,y+1/2,z
-x+1/2,y+1/2,-z+1/2
-x+1/2,-y+1/2,-z
x+1/2,-y+1/2,z-1/2

loop_
_atom_site_label
_atom_site_type_symbol
_atom_site_fract_x
_atom_site_fract_y
_atom_site_fract_z
_atom_site_occupancy
_atom_site_U_iso_or_equiv
Mo1 Mo+5 0.251 0.123 0.743 1 0.0
O3 O-2 0.208 0.107 0.578 1 0.0
O4 O-2 0.412 0.105 0.73 1 0.0
Er1 Er+3 0.374 0.131 0.494 1 0.0
Mo2 Mo+5 0 0.134 0.25 0.667 0.0
O6 O-2 0.028 0.192 0.412 1 0.0
Mn2 Mn+2 0 0.134 0.25 0.333 0.0
O1 O-2 0.357 0.171 0.314 1 0.0
O5 O-2 0.705 0.141 0.573 1 0.0
O7 O-2 0.129 0.053 0.776 1 0.0
Er2 Er+3 0.123 0.132 -0.017 1 0.0
Mn1 Mn+2 0.5 0.119 0.25 1 0.0
O2 O-2 0.467 0.121 0.066 1 0.0
